data_7213527
loop_
_publ_author_name
'Bernhardt, Paul V.'
'Koch, Rainer'
'Moloney, Daniel W. J.'
'Shtaiwi, Majed'
'Wentrup, Curt'

_publ_section_title
;
 Twisting and planarization in push--pull ethylenesElectronic
 supplementary information (ESI) available: tables of X-ray
 crystallographic bond lengths and angles of compounds 8--19 (including
 selected torsional angles and hydrogen bonds), X-ray crystal structures
 of compounds 10, 11, 13, 16, and 18 (Figs. S1--S5) and packing diagrams
 for 17&#x00B7;H2O and 19&#x00B7;H2O (Figs. S6--S7). See
 http://www.rsc.org/suppdata/p2/b1/b109624a/
;
_journal_issue 3
_journal_name_full 'Journal of the Chemical Society, Perkin Transactions 2'
_journal_page_first 515
_journal_paper_doi 10.1039/b109624a
_journal_year 2002
_chemical_compound_source 'synthesis as described'
_chemical_formula_moiety 'C18 H23 N1 O4 S1'
_chemical_formula_structural 'C18 H23 N O4 S'
_chemical_formula_sum 'C18 H23 N O4 S'
_chemical_formula_weight 349.43
_chemical_name_systematic
;
?
;
_space_group_IT_number 14
_symmetry_cell_setting monoclinic
_symmetry_Int_Tables_number 14
_symmetry_space_group_name_Hall '-P 2ybc'
_symmetry_space_group_name_H-M 'P 1 21/c 1'
_atom_sites_solution_hydrogens geom
_atom_sites_solution_primary direct
_atom_sites_solution_secondary difmap
_audit_conform_dict_location ftp://ftp.iucr.org/cifdics/cif_core.dic
_audit_conform_dict_name cif_core.dic
_audit_conform_dict_version 2.1
_audit_creation_date 2001-08-06T13:06:33-00:00
_audit_creation_method 'WinGX routine CIF_UPDATE'
_cell_angle_alpha 90
_cell_angle_beta 97.630(10)
_cell_angle_gamma 90
_cell_formula_units_Z 4
_cell_length_a 10.8985(9)
_cell_length_b 8.4510(10)
_cell_length_c 19.677(2)
_cell_measurement_reflns_used 0
_cell_measurement_temperature 296(2)
_cell_measurement_theta_max 0
_cell_measurement_theta_min 0
_cell_measurement_wavelength 0.71073
_cell_volume 1796.3(3)
_computing_cell_refinement 'CAD4 Express (Enraf Nonius, 1994)'
_computing_data_collection 'CAD4 Express (Enraf Nonius, 1994)'
_computing_data_reduction 'XCAD4 (Harms & Wocadlo, 1995)'
_computing_molecular_graphics 'Ortep-3 for Windows (Farrugia, 1997)'
_computing_publication_material 'WinGX publication routines (Farrugia, 1999)'
_computing_structure_refinement 'SHELXL-97 (Sheldrick, 1997)'
_diffrn_ambient_temperature 296(2)
_diffrn_detector 'scintillation LiI'
_diffrn_detector_dtime 1.195
_diffrn_measured_fraction_theta_full 0.995
_diffrn_measured_fraction_theta_max 0.995
_diffrn_measurement_device '\k-geometry diffractometer'
_diffrn_measurement_device_type 'Enraf Nonius CAD4'
_diffrn_measurement_method 'non-profiled omega/2theta scans'
_diffrn_orient_matrix_type
;
x-axis points to radiation source
the matrix is specified in reciprocal space
;
_diffrn_orient_matrix_UB_11 -0.6409E-2
_diffrn_orient_matrix_UB_12 0.14333E-1
_diffrn_orient_matrix_UB_13 0.49838E-1
_diffrn_orient_matrix_UB_21 0.3163E-2
_diffrn_orient_matrix_UB_22 -0.117307
_diffrn_orient_matrix_UB_23 0.6555E-2
_diffrn_orient_matrix_UB_31 0.92326E-1
_diffrn_orient_matrix_UB_32 0.5011E-2
_diffrn_orient_matrix_UB_33 0.01
_diffrn_radiation_monochromator graphite
_diffrn_radiation_probe x-ray
_diffrn_radiation_type MoK\a
_diffrn_radiation_wavelength 0.71073
_diffrn_reflns_av_R_equivalents 0.0532
_diffrn_reflns_av_unetI/netI 0.0396
_diffrn_reflns_limit_h_max 12
_diffrn_reflns_limit_h_min 0
_diffrn_reflns_limit_k_max 10
_diffrn_reflns_limit_k_min 0
_diffrn_reflns_limit_l_max 23
_diffrn_reflns_limit_l_min -23
_diffrn_reflns_number 3313
_diffrn_reflns_theta_full 24.98
_diffrn_reflns_theta_max 24.98
_diffrn_reflns_theta_min 1.89
_diffrn_source 'Enraf Nonius FR590'
_diffrn_standards_decay_% -3
_diffrn_standards_interval_time 120
_diffrn_standards_number 3
_exptl_absorpt_coefficient_mu 0.201
_exptl_absorpt_correction_T_max 0.9061
_exptl_absorpt_correction_T_min 0.8889
_exptl_absorpt_correction_type psi-scan
_exptl_absorpt_process_details
;
North A.C.T., Phillips D.C. & Mathews F.S. (1968) Acta. Cryst. A24, 351
Number of psi-scan sets used was   4
Theta correction was applied.
Averaged transmission function was used.
No Fourier smoothing was applied.
;
_exptl_crystal_colour yellow
_exptl_crystal_density_diffrn 1.292
_exptl_crystal_density_method 'not measured'
_exptl_crystal_description prism
_exptl_crystal_F_000 744
_exptl_crystal_size_max 0.6
_exptl_crystal_size_mid 0.6
_exptl_crystal_size_min 0.5
_refine_diff_density_max 0.494
_refine_diff_density_min -0.287
_refine_diff_density_rms 0.062
_refine_ls_extinction_method none
_refine_ls_goodness_of_fit_ref 1.042
_refine_ls_hydrogen_treatment mixed
_refine_ls_matrix_type full
_refine_ls_number_parameters 221
_refine_ls_number_reflns 3135
_refine_ls_number_restraints 0
_refine_ls_restrained_S_all 1.042
_refine_ls_R_factor_all 0.0949
_refine_ls_R_factor_gt 0.0522
_refine_ls_shift/su_max 0
_refine_ls_shift/su_mean 0
_refine_ls_structure_factor_coef Fsqd
_refine_ls_weighting_details 'calc w=1/[\s^2^(Fo^2^)+(0.0976P)^2^+0.2451P] where P=(Fo^2^+2Fc^2^)/3'
_refine_ls_weighting_scheme calc
_refine_ls_wR_factor_gt 0.1366
_refine_ls_wR_factor_ref 0.1624
_reflns_number_gt 2025
_reflns_number_total 3135
_reflns_threshold_expression >2sigma(I)
_cod_data_source_file b109624asup1.cif
_cod_data_source_block cw10187
_cod_original_sg_symbol_H-M 'P 21/c'
_cod_database_code 7213527
_exptl_absorpt_factor_mur 0.101
_exptl_absorpt_correction_t_ave 0.817
_diffrn_standards_decay_corr_max 1.05
_diffrn_standards_decay_corr_min 0.87

loop_
_symmetry_equiv_pos_as_xyz
'x, y, z'
'-x, y+1/2, -z+1/2'
'-x, -y, -z'
'x, -y-1/2, z-1/2'

loop_
_atom_site_label
_atom_site_type_symbol
_atom_site_fract_x
_atom_site_fract_y
_atom_site_fract_z
_atom_site_U_iso_or_equiv
_atom_site_adp_type
_atom_site_occupancy
_atom_site_symmetry_multiplicity
_atom_site_calc_flag
_atom_site_refinement_flags
C2 C 0.6167(3) 0.3404(4) 0.93817(13) 0.0438(7) Uani 1 1 d .
C4 C 0.4377(3) 0.4294(3) 0.86338(13) 0.0359(6) Uani 1 1 d .
C5 C 0.4498(2) 0.2850(3) 0.82548(13) 0.0350(6) Uani 1 1 d .
C6 C 0.5698(3) 0.2128(3) 0.82866(13) 0.0349(6) Uani 1 1 d .
C7 C 0.3479(3) 0.2319(3) 0.77895(14) 0.0371(6) Uani 1 1 d .
C8 C 0.3965(4) -0.0795(4) 0.82433(18) 0.0595(9) Uani 1 1 d .
H8A H 0.3845 -0.1901 0.8143 0.089 Uiso 1 1 calc R
H8B H 0.3628 -0.0543 0.8657 0.089 Uiso 1 1 calc R
H8C H 0.4834 -0.0557 0.8302 0.089 Uiso 1 1 calc R
C9 C 0.1430(3) 0.2923(4) 0.71515(16) 0.0455(7) Uani 1 1 d .
C10 C 0.0477(3) 0.2530(4) 0.75320(17) 0.0540(8) Uani 1 1 d .
C11 C -0.0665(3) 0.2190(5) 0.7170(2) 0.0662(10) Uani 1 1 d .
H11 H -0.1316 0.1915 0.7408 0.079 Uiso 1 1 calc R
C12 C -0.0862(3) 0.2248(5) 0.6467(2) 0.0724(11) Uani 1 1 d .
H12 H -0.1641 0.2018 0.6234 0.087 Uiso 1 1 calc R
C13 C 0.0087(3) 0.2645(5) 0.61111(19) 0.0664(10) Uani 1 1 d .
H13 H -0.0058 0.2676 0.5635 0.08 Uiso 1 1 calc R
C14 C 0.1252(3) 0.3001(4) 0.64356(16) 0.0489(8) Uani 1 1 d .
C15 C 0.0706(4) 0.2456(6) 0.8305(2) 0.0781(12) Uani 1 1 d .
H15A H 0.1001 0.1402 0.8436 0.094 Uiso 1 1 calc R
H15B H 0.1366 0.3191 0.8462 0.094 Uiso 1 1 calc R
C16 C -0.0322(4) 0.2800(9) 0.8660(2) 0.119(2) Uani 1 1 d .
H16A H -0.007 0.2721 0.9145 0.179 Uiso 1 1 calc R
H16B H -0.0976 0.2058 0.8525 0.179 Uiso 1 1 calc R
H16C H -0.0612 0.3853 0.8549 0.179 Uiso 1 1 calc R
C17 C 0.2330(3) 0.3437(5) 0.60562(17) 0.0623(10) Uani 1 1 d .
H17A H 0.2714 0.4387 0.6263 0.075 Uiso 1 1 calc R
H17B H 0.2939 0.2595 0.6125 0.075 Uiso 1 1 calc R
C18 C 0.2016(4) 0.3720(6) 0.5294(2) 0.0859(13) Uani 1 1 d .
H18A H 0.2757 0.3984 0.5104 0.129 Uiso 1 1 calc R
H18B H 0.1436 0.4576 0.5217 0.129 Uiso 1 1 calc R
H18C H 0.1658 0.2779 0.5078 0.129 Uiso 1 1 calc R
C21 C 0.5546(4) 0.2303(4) 0.98311(16) 0.0608(9) Uani 1 1 d .
H21A H 0.5291 0.2886 1.0207 0.091 Uiso 1 1 calc R
H21B H 0.6115 0.1487 1.0005 0.091 Uiso 1 1 calc R
H21C H 0.4834 0.1832 0.9568 0.091 Uiso 1 1 calc R
C22 C 0.7308(3) 0.4180(5) 0.97472(18) 0.0663(10) Uani 1 1 d .
H22A H 0.7097 0.4758 1.0136 0.099 Uiso 1 1 calc R
H22B H 0.7644 0.4893 0.944 0.099 Uiso 1 1 calc R
H22C H 0.7911 0.3385 0.99 0.099 Uiso 1 1 calc R
N1 N 0.2627(2) 0.3322(3) 0.75109(13) 0.0453(6) Uani 1 1 d .
O1 O 0.65658(17) 0.2566(2) 0.88133(9) 0.0435(5) Uani 1 1 d .
O3 O 0.53496(18) 0.4648(2) 0.91271(9) 0.0425(5) Uani 1 1 d .
O4 O 0.35294(19) 0.5224(2) 0.85659(10) 0.0441(5) Uani 1 1 d .
O6 O 0.60347(18) 0.1227(3) 0.78694(9) 0.0461(5) Uani 1 1 d .
S1 S 0.31967(8) 0.03483(10) 0.75511(4) 0.0504(3) Uani 1 1 d .
H1 H 0.279(3) 0.440(5) 0.7579(18) 0.070(12) Uiso 1 1 d .

loop_
_atom_site_aniso_label
_atom_site_aniso_U_11
_atom_site_aniso_U_22
_atom_site_aniso_U_33
_atom_site_aniso_U_23
_atom_site_aniso_U_13
_atom_site_aniso_U_12
C2 0.0492(17) 0.0498(18) 0.0320(14) -0.0038(13) 0.0034(13) 0.0124(14)
C4 0.0366(15) 0.0406(16) 0.0307(14) 0.0018(11) 0.0050(11) 0.0015(13)
C5 0.0348(15) 0.0391(15) 0.0311(13) -0.0011(11) 0.0050(11) 0.0004(12)
C6 0.0361(15) 0.0383(15) 0.0304(13) 0.0014(12) 0.0044(11) 0.0032(12)
C7 0.0360(15) 0.0417(16) 0.0349(14) -0.0008(12) 0.0098(12) 0.0020(13)
C8 0.078(2) 0.0393(18) 0.060(2) 0.0057(15) 0.0063(18) -0.0015(17)
C9 0.0366(16) 0.0449(17) 0.0520(17) -0.0044(14) -0.0048(14) -0.0011(14)
C10 0.0444(18) 0.064(2) 0.0525(19) -0.0006(16) 0.0020(15) 0.0021(16)
C11 0.0400(19) 0.087(3) 0.072(2) 0.002(2) 0.0088(17) -0.0109(19)
C12 0.044(2) 0.103(3) 0.066(2) -0.002(2) -0.0093(17) -0.014(2)
C13 0.053(2) 0.087(3) 0.056(2) -0.0050(19) -0.0074(17) -0.0146(19)
C14 0.0411(17) 0.0560(19) 0.0479(17) -0.0046(15) -0.0005(14) -0.0047(15)
C15 0.059(2) 0.118(4) 0.058(2) 0.006(2) 0.0101(18) 0.003(2)
C16 0.081(3) 0.207(7) 0.073(3) 0.011(4) 0.019(3) 0.021(4)
C17 0.054(2) 0.074(2) 0.059(2) -0.0072(18) 0.0050(16) -0.0156(18)
C18 0.077(3) 0.113(4) 0.067(2) 0.015(3) 0.008(2) -0.019(3)
C21 0.086(3) 0.059(2) 0.0403(17) 0.0046(15) 0.0161(17) 0.0137(19)
C22 0.055(2) 0.087(3) 0.0516(19) -0.0185(19) -0.0109(16) 0.0074(19)
N1 0.0371(14) 0.0424(16) 0.0531(15) -0.0003(12) -0.0057(11) 0.0000(12)
O1 0.0350(11) 0.0585(13) 0.0355(10) -0.0073(9) -0.0003(8) 0.0101(9)
O3 0.0449(11) 0.0436(11) 0.0365(10) -0.0079(9) -0.0033(8) 0.0049(9)
O4 0.0441(12) 0.0444(11) 0.0431(11) -0.0049(9) 0.0033(9) 0.0132(10)
O6 0.0482(12) 0.0517(13) 0.0388(11) -0.0089(10) 0.0072(9) 0.0147(10)
S1 0.0549(5) 0.0401(4) 0.0535(5) -0.0079(4) -0.0031(4) -0.0020(4)

loop_
_atom_type_symbol
_atom_type_description
_atom_type_scat_dispersion_real
_atom_type_scat_dispersion_imag
_atom_type_scat_source
C C 0.0033 0.0016 'International Tables Vol C Tables 4.2.6.8 and 6.1.1.4'
H H 0 0 'International Tables Vol C Tables 4.2.6.8 and 6.1.1.4'
N N 0.0061 0.0033 'International Tables Vol C Tables 4.2.6.8 and 6.1.1.4'
O O 0.0106 0.006 'International Tables Vol C Tables 4.2.6.8 and 6.1.1.4'
S S 0.1246 0.1234 'International Tables Vol C Tables 4.2.6.8 and 6.1.1.4'

loop_
_geom_angle_atom_site_label_1
_geom_angle_atom_site_label_2
_geom_angle_atom_site_label_3
_geom_angle
O3 C2 O1 109.2(2)
O3 C2 C22 106.6(3)
O1 C2 C22 105.7(3)
O3 C2 C21 110.7(3)
O1 C2 C21 111.0(3)
C22 C2 C21 113.4(3)
O4 C4 O3 116.4(2)
O4 C4 C5 127.9(2)
O3 C4 C5 115.7(2)
C7 C5 C6 121.7(3)
C7 C5 C4 118.9(2)
C6 C5 C4 118.7(2)
O6 C6 O1 116.5(2)
O6 C6 C5 126.4(2)
O1 C6 C5 117.1(2)
N1 C7 C5 120.9(3)
N1 C7 S1 114.3(2)
C5 C7 S1 124.8(2)
C14 C9 C10 122.5(3)
C14 C9 N1 118.7(3)
C10 C9 N1 118.8(3)
C11 C10 C9 117.1(3)
C11 C10 C15 121.9(3)
C9 C10 C15 121.0(3)
C12 C11 C10 121.5(3)
C13 C12 C11 119.8(3)
C12 C13 C14 122.0(3)
C13 C14 C9 116.9(3)
C13 C14 C17 123.4(3)
C9 C14 C17 119.6(3)
C16 C15 C10 116.7(4)
C18 C17 C14 116.0(3)
C7 N1 C9 126.5(3)
C6 O1 C2 118.4(2)
C4 O3 C2 118.5(2)
C7 S1 C8 105.27(15)

loop_
_geom_bond_atom_site_label_1
_geom_bond_atom_site_label_2
_geom_bond_distance
C2 O3 1.425(3)
C2 O1 1.439(3)
C2 C22 1.502(5)
C2 C21 1.506(5)
C4 O4 1.207(3)
C4 O3 1.372(3)
C4 C5 1.445(4)
C5 C7 1.416(4)
C5 C6 1.437(4)
C6 O6 1.212(3)
C6 O1 1.358(3)
C7 N1 1.321(4)
C7 S1 1.747(3)
C8 S1 1.785(3)
C9 C14 1.398(4)
C9 C10 1.398(5)
C9 N1 1.438(4)
C10 C11 1.380(5)
C10 C15 1.509(5)
C11 C12 1.371(5)
C12 C13 1.366(6)
C13 C14 1.377(4)
C14 C17 1.518(5)
C15 C16 1.427(6)
C17 C18 1.511(5)

loop_
_geom_torsion_atom_site_label_1
_geom_torsion_atom_site_label_2
_geom_torsion_atom_site_label_3
_geom_torsion_atom_site_label_4
_geom_torsion
O4 C4 C5 C7 -7.1(4)
O3 C4 C5 C7 173.3(2)
O4 C4 C5 C6 163.9(3)
O3 C4 C5 C6 -15.7(4)
C7 C5 C6 O6 13.3(5)
C4 C5 C6 O6 -157.4(3)
C7 C5 C6 O1 -170.8(3)
C4 C5 C6 O1 18.5(4)
C6 C5 C7 N1 -146.1(3)
C4 C5 C7 N1 24.6(4)
C6 C5 C7 S1 35.8(4)
C4 C5 C7 S1 -153.5(2)
C14 C9 C10 C11 1.0(5)
N1 C9 C10 C11 178.5(3)
C14 C9 C10 C15 179.9(3)
N1 C9 C10 C15 -2.6(5)
C9 C10 C11 C12 -0.6(6)
C15 C10 C11 C12 -179.5(4)
C10 C11 C12 C13 0.2(7)
C11 C12 C13 C14 -0.3(7)
C12 C13 C14 C9 0.6(6)
C12 C13 C14 C17 179.6(4)
C10 C9 C14 C13 -1.0(5)
N1 C9 C14 C13 -178.5(3)
C10 C9 C14 C17 180.0(3)
N1 C9 C14 C17 2.4(5)
C11 C10 C15 C16 -30.2(7)
C9 C10 C15 C16 150.9(5)
C13 C14 C17 C18 9.4(6)
C9 C14 C17 C18 -171.6(4)
C5 C7 N1 C9 -166.0(3)
S1 C7 N1 C9 12.2(4)
C14 C9 N1 C7 -103.0(4)
C10 C9 N1 C7 79.4(4)
O6 C6 O1 C2 -169.3(2)
C5 C6 O1 C2 14.4(4)
O3 C2 O1 C6 -47.3(3)
C22 C2 O1 C6 -161.6(3)
C21 C2 O1 C6 75.0(3)
O4 C4 O3 C2 160.2(2)
C5 C4 O3 C2 -20.1(3)
O1 C2 O3 C4 50.4(3)
C22 C2 O3 C4 164.2(2)
C21 C2 O3 C4 -72.1(3)
N1 C7 S1 C8 -153.6(2)
C5 C7 S1 C8 24.5(3)
